data_7104730
loop_
_publ_author_name
'Jiang, Chunfang'
'Blacque, Olivier'
'Berke, Heinz'

_publ_section_title
;
 Metal-free hydrogen activation and hydrogenation of imines by
 1,8-bis(dipentafluorophenylboryl)naphthalene.
;
_journal_issue 37
_journal_name_full 'Chemical communications (Cambridge, England)'
_journal_page_first 5518
_journal_page_last 5520
_journal_paper_doi 10.1039/b909620e
_journal_volume 34
_journal_year 2009
_chemical_formula_moiety 'C34 H7 B2 F20, C9 H20 N, C6 H6'
_chemical_formula_sum 'C49 H33 B2 F20 N'
_chemical_formula_weight 1037.38
_chemical_name_common
;
2,2,4,4-tetramethylpiperidinium 1,8-
bis(dipentafluorophenylhydroboryl)-naphthalene.
;
_chemical_name_systematic
;
2,2,4,4-tetramethylpiperidinium
1,8-bis(dipentafluorophenylhydroboryl)-naphthalene.
;
_space_group_IT_number 14
_symmetry_cell_setting monoclinic
_symmetry_space_group_name_Hall '-P 2ybc'
_symmetry_space_group_name_H-M 'P 1 21/c 1'
_atom_sites_solution_hydrogens geom
_atom_sites_solution_primary direct
_atom_sites_solution_secondary difmap
_audit_creation_method SHELXL-97
_cell_angle_alpha 90.00
_cell_angle_beta 96.118(3)
_cell_angle_gamma 90.00
_cell_formula_units_Z 8
_cell_length_a 28.2693(9)
_cell_length_b 16.9611(5)
_cell_length_c 18.6599(9)
_cell_measurement_reflns_used 9425
_cell_measurement_temperature 183(2)
_cell_measurement_theta_max 25.0000
_cell_measurement_theta_min 2.1713
_cell_volume 8896.1(6)
_computing_cell_refinement
;
CrysAlisPro, Oxford Diffraction Ltd.,
Version 1.171.33.34d (release 27-02-2009 CrysAlis171 .NET)
(compiled Feb 27 2009,15:38:38)
;
_computing_data_collection
;
CrysAlisPro, Oxford Diffraction Ltd.,
Version 1.171.33.34d (release 27-02-2009 CrysAlis171 .NET)
(compiled Feb 27 2009,15:38:38)
;
_computing_data_reduction
;
CrysAlisPro, Oxford Diffraction Ltd.,
Version 1.171.33.34d (release 27-02-2009 CrysAlis171 .NET)
(compiled Feb 27 2009,15:38:38)
;
_computing_molecular_graphics
; ORTEP-3 for Windows, Version 2.01.
Farrugia, L. J. (1997). J. Appl. Cryst. 30, 565.
;
_computing_publication_material
; WinGX -- An integrated system of Windows programs for the solution,
refinment and analysis of single crystal X-ray diffraction data,
Version 1.80.00.
Farrugia, L. J. (1999). J. Appl. Cryst. 32, 837-838.
SHELXL97. Program for crystal structure refinement.
Sheldrick, G.M. (2008). Acta Cryst. A64, 112-122.
PLATON for Windows, Version 1.12.
Spek, A. L. (2003). J. Appl. Cryst. 36, 7-13.
;
_computing_structure_refinement
; SHELXL97. Program for crystal structure refinement.
Sheldrick, G.M. (2008). Acta Cryst. A64, 112-122.
;
_computing_structure_solution
; SHELXS97. Program for Crystal Structure solution.
Sheldrick, G.M. (2008). Acta Cryst. A64, 112-122.
;
_diffrn_ambient_temperature 183(2)
_diffrn_detector_area_resol_mean 10.4498
_diffrn_measured_fraction_theta_full 0.997
_diffrn_measured_fraction_theta_max 0.997
_diffrn_measurement_device_type
; Oxford Diffraction (2007). Oxford Diffraction Ltd.,
Xcalibur CCD system
;
_diffrn_measurement_method 'omega scans'
_diffrn_radiation_monochromator graphite
_diffrn_radiation_source 'Enhance (Mo) X-ray Source'
_diffrn_radiation_type MoK\a
_diffrn_radiation_wavelength 0.71073
_diffrn_reflns_av_R_equivalents 0.1511
_diffrn_reflns_av_sigmaI/netI 0.1874
_diffrn_reflns_limit_h_max 33
_diffrn_reflns_limit_h_min -33
_diffrn_reflns_limit_k_max 20
_diffrn_reflns_limit_k_min -20
_diffrn_reflns_limit_l_max 22
_diffrn_reflns_limit_l_min -22
_diffrn_reflns_number 74894
_diffrn_reflns_theta_full 25.09
_diffrn_reflns_theta_max 25.09
_diffrn_reflns_theta_min 2.17
_diffrn_standards_decay_% 0
_diffrn_standards_interval_count 50
_diffrn_standards_interval_time 150
_diffrn_standards_number 2
_exptl_absorpt_coefficient_mu 0.148
_exptl_absorpt_correction_T_max 0.981
_exptl_absorpt_correction_T_min 0.968
_exptl_absorpt_correction_type analytical
_exptl_absorpt_process_details
;
CrysAlisPro, Oxford Diffraction Ltd.,
Version 1.171.33.34d (release 27-02-2009 CrysAlis171 .NET)
(compiled Feb 27 2009,15:38:38)
Analytical numeric absorption correction using a multifaceted crystal
model based on expressions derived by R.C. Clark & J.S. Reid.
(Clark, R. C. & Reid, J. S. (1995). Acta Cryst. A51, 887-897)
;
_exptl_crystal_colour colourless
_exptl_crystal_density_diffrn 1.549
_exptl_crystal_density_method 'not measured'
_exptl_crystal_description block
_exptl_crystal_F_000 4192
_exptl_crystal_size_max 0.24
_exptl_crystal_size_mid 0.14
_exptl_crystal_size_min 0.12
_refine_diff_density_max 0.592
_refine_diff_density_min -0.351
_refine_diff_density_rms 0.060
_refine_ls_extinction_method none
_refine_ls_goodness_of_fit_ref 0.879
_refine_ls_hydrogen_treatment mixed
_refine_ls_matrix_type full
_refine_ls_number_parameters 1276
_refine_ls_number_reflns 15793
_refine_ls_number_restraints 4
_refine_ls_restrained_S_all 0.879
_refine_ls_R_factor_all 0.1924
_refine_ls_R_factor_gt 0.0679
_refine_ls_shift/su_max 0.000
_refine_ls_shift/su_mean 0.000
_refine_ls_structure_factor_coef Fsqd
_refine_ls_weighting_details 'w=1/[s^2^(Fo^2^)+(0.0789P)^2^] where P=(Fo^2^+2Fc^2^)/3'
_refine_ls_weighting_scheme calc
_refine_ls_wR_factor_gt 0.1414
_refine_ls_wR_factor_ref 0.1823
_reflns_number_gt 6368
_reflns_number_total 15793
_reflns_threshold_expression >2sigma(I)
_cod_data_source_file b909620e.txt
_cod_data_source_block 2
_cod_original_sg_symbol_H-M 'P 21/c'
_cod_database_code 7104730

loop_
_symmetry_equiv_pos_as_xyz
'x, y, z'
'-x, y+1/2, -z+1/2'
'-x, -y, -z'
'x, -y-1/2, z-1/2'

loop_
_atom_site_label
_atom_site_type_symbol
_atom_site_fract_x
_atom_site_fract_y
_atom_site_fract_z
_atom_site_U_iso_or_equiv
_atom_site_adp_type
_atom_site_occupancy
_atom_site_symmetry_multiplicity
_atom_site_calc_flag
_atom_site_refinement_flags
_atom_site_disorder_assembly
_atom_site_disorder_group
C1 C 0.19242(14) 0.8704(3) 0.9580(3) 0.0284(12) Uani 1 1 d . . .
C2 C 0.22096(16) 0.9283(3) 0.9928(3) 0.0371(13) Uani 1 1 d . . .
H2 H 0.2145 0.9454 1.0381 0.045 Uiso 1 1 calc R . .
C3 C 0.25951(17) 0.9620(3) 0.9614(4) 0.0478(16) Uani 1 1 d . . .
H3 H 0.2778 1.0009 0.9862 0.057 Uiso 1 1 calc R . .
C4 C 0.27007(17) 0.9385(3) 0.8960(4) 0.0451(15) Uani 1 1 d . . .
H4 H 0.2963 0.9597 0.8768 0.054 Uiso 1 1 calc R . .
C5 C 0.24129(16) 0.8815(3) 0.8563(3) 0.0364(13) Uani 1 1 d . . .
C6 C 0.20162(15) 0.8483(3) 0.8878(3) 0.0294(12) Uani 1 1 d . . .
C7 C 0.16998(15) 0.7964(3) 0.8464(3) 0.0331(12) Uani 1 1 d . . .
C8 C 0.17964(16) 0.7766(3) 0.7781(3) 0.0473(15) Uani 1 1 d . . .
H8 H 0.1593 0.7424 0.7509 0.057 Uiso 1 1 calc R . .
C9 C 0.21975(18) 0.8069(3) 0.7481(3) 0.0499(15) Uani 1 1 d . . .
H9 H 0.2260 0.7915 0.7022 0.060 Uiso 1 1 calc R . .
C10 C 0.24932(16) 0.8590(3) 0.7868(3) 0.0458(15) Uani 1 1 d . . .
H10 H 0.2752 0.8798 0.7664 0.055 Uiso 1 1 calc R . .
C11 C 0.07940(16) 0.8193(3) 0.8218(3) 0.0419(14) Uani 1 1 d . . .
C12 C 0.0547(2) 0.7856(4) 0.7647(4) 0.0615(18) Uani 1 1 d . . .
C13 C 0.0242(2) 0.8260(6) 0.7110(4) 0.075(2) Uani 1 1 d . . .
C14 C 0.0194(2) 0.9046(6) 0.7208(4) 0.074(2) Uani 1 1 d . . .
C15 C 0.0421(2) 0.9425(4) 0.7772(4) 0.067(2) Uani 1 1 d . . .
C16 C 0.07368(17) 0.9018(4) 0.8262(3) 0.0474(16) Uani 1 1 d . . .
C17 C 0.10834(16) 0.6808(3) 0.8913(3) 0.0359(13) Uani 1 1 d . . .
C18 C 0.06366(17) 0.6585(3) 0.9099(3) 0.0437(14) Uani 1 1 d . . .
C19 C 0.05229(18) 0.5841(3) 0.9298(3) 0.0522(16) Uani 1 1 d . . .
C20 C 0.0860(2) 0.5261(3) 0.9322(3) 0.0558(17) Uani 1 1 d . . .
C21 C 0.1299(2) 0.5443(3) 0.9130(3) 0.0518(16) Uani 1 1 d . . .
C22 C 0.14074(17) 0.6198(3) 0.8941(3) 0.0426(14) Uani 1 1 d . . .
C23 C 0.12464(14) 0.8748(2) 1.0514(3) 0.0283(12) Uani 1 1 d . . .
C24 C 0.07805(16) 0.9016(3) 1.0414(3) 0.0405(14) Uani 1 1 d . . .
C25 C 0.05777(18) 0.9455(3) 1.0927(4) 0.0541(17) Uani 1 1 d . . .
C26 C 0.0830(2) 0.9634(3) 1.1556(4) 0.0537(17) Uani 1 1 d . . .
C27 C 0.12821(18) 0.9360(3) 1.1701(3) 0.0441(14) Uani 1 1 d . . .
C28 C 0.14745(16) 0.8928(3) 1.1187(3) 0.0340(13) Uani 1 1 d . . .
C29 C 0.16568(15) 0.7388(2) 1.0290(2) 0.0256(11) Uani 1 1 d . . .
C30 C 0.13220(16) 0.6933(3) 1.0606(3) 0.0341(13) Uani 1 1 d . . .
C31 C 0.14051(19) 0.6199(3) 1.0891(3) 0.0451(14) Uani 1 1 d . . .
C32 C 0.1849(2) 0.5875(3) 1.0888(3) 0.0522(16) Uani 1 1 d . . .
C33 C 0.22002(19) 0.6283(3) 1.0608(3) 0.0466(15) Uani 1 1 d . . .
C34 C 0.21005(16) 0.7021(3) 1.0324(3) 0.0342(13) Uani 1 1 d . . .
C35 C 0.32063(14) 0.1453(3) 0.1971(3) 0.0301(12) Uani 1 1 d . . .
C36 C 0.29542(16) 0.0813(3) 0.1667(3) 0.0396(14) Uani 1 1 d . . .
H36 H 0.3043 0.0591 0.1246 0.047 Uiso 1 1 calc R . .
C37 C 0.25676(17) 0.0493(3) 0.1981(3) 0.0459(15) Uani 1 1 d . . .
H37 H 0.2404 0.0067 0.1761 0.055 Uiso 1 1 calc R . .
C38 C 0.24286(17) 0.0792(3) 0.2592(3) 0.0463(15) Uani 1 1 d . . .
H38 H 0.2168 0.0573 0.2784 0.056 Uiso 1 1 calc R . .
C39 C 0.26725(15) 0.1433(3) 0.2949(3) 0.0322(13) Uani 1 1 d . . .
C40 C 0.30683(15) 0.1758(2) 0.2630(3) 0.0277(12) Uani 1 1 d . . .
C41 C 0.33384(14) 0.2378(2) 0.2999(3) 0.0264(11) Uani 1 1 d . . .
C42 C 0.31904(16) 0.2680(3) 0.3618(3) 0.0345(13) Uani 1 1 d . . .
H42 H 0.3360 0.3093 0.3851 0.041 Uiso 1 1 calc R . .
C43 C 0.27893(16) 0.2384(3) 0.3911(3) 0.0386(13) Uani 1 1 d . . .
H43 H 0.2691 0.2610 0.4324 0.046 Uiso 1 1 calc R . .
C44 C 0.25419(16) 0.1763(3) 0.3586(3) 0.0396(14) Uani 1 1 d . . .
H44 H 0.2283 0.1557 0.3792 0.048 Uiso 1 1 calc R . .
C45 C 0.39513(16) 0.1295(2) 0.1175(3) 0.0288(12) Uani 1 1 d . . .
C46 C 0.37678(16) 0.0998(3) 0.0515(3) 0.0320(12) Uani 1 1 d . . .
C47 C 0.39852(18) 0.0440(3) 0.0130(3) 0.0378(13) Uani 1 1 d . . .
C48 C 0.44163(19) 0.0149(3) 0.0416(3) 0.0436(15) Uani 1 1 d . . .
C49 C 0.46333(17) 0.0442(3) 0.1048(3) 0.0408(14) Uani 1 1 d . . .
C50 C 0.44033(17) 0.1015(3) 0.1409(3) 0.0372(13) Uani 1 1 d . . .
C51 C 0.34856(18) 0.2665(3) 0.1129(3) 0.0376(13) Uani 1 1 d . . .
C52 C 0.3028(2) 0.2936(3) 0.0923(3) 0.0474(15) Uani 1 1 d . . .
C53 C 0.2927(3) 0.3619(4) 0.0548(3) 0.0634(19) Uani 1 1 d . . .
C54 C 0.3297(3) 0.4053(4) 0.0339(4) 0.075(2) Uani 1 1 d . . .
C55 C 0.3751(3) 0.3815(4) 0.0508(4) 0.070(2) Uani 1 1 d . . .
C56 C 0.3838(2) 0.3131(3) 0.0876(3) 0.0410(14) Uani 1 1 d . . .
C57 C 0.39830(16) 0.3469(3) 0.2536(3) 0.0303(12) Uani 1 1 d . . .
C58 C 0.36649(16) 0.4079(3) 0.2400(3) 0.0333(13) Uani 1 1 d . . .
C59 C 0.37924(18) 0.4818(3) 0.2192(3) 0.0465(15) Uani 1 1 d . . .
C60 C 0.4255(2) 0.4975(3) 0.2093(3) 0.0535(17) Uani 1 1 d . . .
C61 C 0.45869(17) 0.4397(3) 0.2218(3) 0.0467(15) Uani 1 1 d . . .
C62 C 0.44450(16) 0.3667(3) 0.2420(3) 0.0356(13) Uani 1 1 d . . .
C63 C 0.42400(14) 0.2200(3) 0.3390(3) 0.0294(12) Uani 1 1 d . . .
C64 C 0.43014(15) 0.1393(3) 0.3469(3) 0.0328(12) Uani 1 1 d . . .
C65 C 0.46001(16) 0.1055(3) 0.4013(3) 0.0397(14) Uani 1 1 d . . .
C66 C 0.48497(18) 0.1511(3) 0.4513(3) 0.0497(16) Uani 1 1 d . . .
C67 C 0.47863(18) 0.2318(3) 0.4491(3) 0.0468(15) Uani 1 1 d . . .
C68 C 0.44875(17) 0.2631(3) 0.3935(3) 0.0377(13) Uani 1 1 d . . .
C69 C 0.3254(2) 0.6359(3) 0.8374(4) 0.071(2) Uani 1 1 d . . .
C70 C 0.3150(3) 0.6360(5) 0.9115(5) 0.100(3) Uani 1 1 d . . .
H70A H 0.3031 0.5845 0.9235 0.120 Uiso 1 1 calc R . .
H70B H 0.2903 0.6745 0.9174 0.120 Uiso 1 1 calc R . .
C71 C 0.3583(4) 0.6553(6) 0.9621(5) 0.123(3) Uani 1 1 d . . .
H71A H 0.3830 0.6168 0.9564 0.147 Uiso 1 1 calc R . .
H71B H 0.3505 0.6524 1.0114 0.147 Uiso 1 1 calc R . .
C72 C 0.3770(3) 0.7387(6) 0.9472(4) 0.106(3) Uani 1 1 d . . .
H72A H 0.4053 0.7489 0.9799 0.127 Uiso 1 1 calc R . .
H72B H 0.3531 0.7772 0.9570 0.127 Uiso 1 1 calc R . .
C73 C 0.38894(19) 0.7494(4) 0.8684(4) 0.0600(18) Uani 1 1 d . . .
C74 C 0.3580(2) 0.5685(4) 0.8194(5) 0.118(3) Uani 1 1 d . . .
H74A H 0.3860 0.5682 0.8534 0.177 Uiso 1 1 calc R . .
H74B H 0.3669 0.5757 0.7717 0.177 Uiso 1 1 calc R . .
H74C H 0.3415 0.5193 0.8219 0.177 Uiso 1 1 calc R . .
C75 C 0.2771(2) 0.6312(4) 0.7902(5) 0.093(3) Uani 1 1 d . . .
H75A H 0.2621 0.5817 0.7983 0.139 Uiso 1 1 calc R . .
H75B H 0.2822 0.6354 0.7403 0.139 Uiso 1 1 calc R . .
H75C H 0.2570 0.6735 0.8026 0.139 Uiso 1 1 calc R . .
C76 C 0.43434(18) 0.7090(4) 0.8526(4) 0.081(2) Uani 1 1 d . . .
H76A H 0.4364 0.6582 0.8753 0.121 Uiso 1 1 calc R . .
H76B H 0.4612 0.7404 0.8711 0.121 Uiso 1 1 calc R . .
H76C H 0.4343 0.7029 0.8015 0.121 Uiso 1 1 calc R . .
C77 C 0.3907(2) 0.8358(4) 0.8462(5) 0.094(3) Uani 1 1 d . . .
H77A H 0.3957 0.8392 0.7962 0.142 Uiso 1 1 calc R . .
H77B H 0.4162 0.8618 0.8749 0.142 Uiso 1 1 calc R . .
H77C H 0.3611 0.8609 0.8535 0.142 Uiso 1 1 calc R . .
C78 C 0.12039(18) 0.2345(3) 0.2495(3) 0.0500(15) Uani 1 1 d . . .
C79 C 0.07911(18) 0.2878(3) 0.2250(4) 0.069(2) Uani 1 1 d . . .
H79A H 0.0559 0.2579 0.1941 0.083 Uiso 1 1 calc R . .
H79B H 0.0640 0.3041 0.2670 0.083 Uiso 1 1 calc R . .
C80 C 0.0921(2) 0.3604(4) 0.1851(4) 0.078(2) Uani 1 1 d . . .
H80A H 0.0638 0.3918 0.1717 0.093 Uiso 1 1 calc R . .
H80B H 0.1054 0.3453 0.1413 0.093 Uiso 1 1 calc R . .
C81 C 0.1283(2) 0.4087(3) 0.2328(4) 0.069(2) Uani 1 1 d . . .
H81A H 0.1366 0.4547 0.2058 0.083 Uiso 1 1 calc R . .
H81B H 0.1132 0.4274 0.2739 0.083 Uiso 1 1 calc R . .
C82 C 0.17352(19) 0.3663(3) 0.2601(3) 0.0488(15) Uani 1 1 d . . .
C83 C 0.1405(2) 0.1936(4) 0.1867(4) 0.080(2) Uani 1 1 d . . .
H83A H 0.1694 0.1669 0.2038 0.120 Uiso 1 1 calc R . .
H83B H 0.1470 0.2321 0.1513 0.120 Uiso 1 1 calc R . .
H83C H 0.1178 0.1561 0.1653 0.120 Uiso 1 1 calc R . .
C84 C 0.1079(2) 0.1740(3) 0.3022(4) 0.0670(19) Uani 1 1 d . . .
H84A H 0.0961 0.1996 0.3426 0.101 Uiso 1 1 calc R . .
H84B H 0.1357 0.1437 0.3185 0.101 Uiso 1 1 calc R . .
H84C H 0.0838 0.1396 0.2794 0.101 Uiso 1 1 calc R . .
C85 C 0.2071(2) 0.3500(4) 0.2036(4) 0.086(2) Uani 1 1 d . . .
H85A H 0.1893 0.3296 0.1608 0.129 Uiso 1 1 calc R . .
H85B H 0.2305 0.3120 0.2219 0.129 Uiso 1 1 calc R . .
H85C H 0.2226 0.3980 0.1923 0.129 Uiso 1 1 calc R . .
C86 C 0.2027(2) 0.4085(4) 0.3232(4) 0.094(3) Uani 1 1 d . . .
H86A H 0.2140 0.4580 0.3069 0.142 Uiso 1 1 calc R . .
H86B H 0.2292 0.3762 0.3410 0.142 Uiso 1 1 calc R . .
H86C H 0.1829 0.4177 0.3612 0.142 Uiso 1 1 calc R . .
C87 C 0.37165(17) 0.72248(19) 1.1478(3) 0.075(2) Uani 1 1 d G . .
H87 H 0.3714 0.6683 1.1555 0.090 Uiso 1 1 calc R . .
C88 C 0.41456(13) 0.7632(2) 1.1533(3) 0.0671(19) Uani 1 1 d G . .
H88 H 0.4430 0.7362 1.1647 0.081 Uiso 1 1 calc R . .
C89 C 0.41493(13) 0.8441(2) 1.1419(3) 0.077(2) Uani 1 1 d G . .
H89 H 0.4436 0.8714 1.1456 0.092 Uiso 1 1 calc R . .
C90 C 0.37239(18) 0.8844(2) 1.1249(3) 0.109(3) Uani 1 1 d G . .
H90 H 0.3726 0.9386 1.1173 0.131 Uiso 1 1 calc R . .
C91 C 0.32948(13) 0.8437(3) 1.1194(3) 0.098(3) Uani 1 1 d G . .
H91 H 0.3010 0.8707 1.1081 0.117 Uiso 1 1 calc R . .
C92 C 0.32910(13) 0.7628(3) 1.1309(3) 0.086(2) Uani 1 1 d G . .
H92 H 0.3004 0.7355 1.1272 0.103 Uiso 1 1 calc R . .
C93A C 0.1702(3) 0.3430(6) 0.5048(7) 0.0851(13) Uani 0.468(7) 1 d PG A 1
H93A H 0.2013 0.3613 0.5120 0.102 Uiso 0.468(7) 1 calc PR A 1
C94A C 0.1613(3) 0.2626(6) 0.4981(8) 0.0851(13) Uani 0.468(7) 1 d PG A 1
H94A H 0.1866 0.2271 0.5006 0.102 Uiso 0.468(7) 1 calc PR A 1
C95A C 0.1148(4) 0.2352(4) 0.4874(8) 0.0851(13) Uani 0.468(7) 1 d PG A 1
H95A H 0.1088 0.1814 0.4829 0.102 Uiso 0.468(7) 1 calc PR A 1
C96A C 0.0771(3) 0.2882(6) 0.4835(8) 0.0851(13) Uani 0.468(7) 1 d PG A 1
H96A H 0.0459 0.2698 0.4764 0.102 Uiso 0.468(7) 1 calc PR A 1
C97A C 0.0859(3) 0.3686(5) 0.4903(8) 0.0851(13) Uani 0.468(7) 1 d PG A 1
H97A H 0.0607 0.4040 0.4877 0.102 Uiso 0.468(7) 1 calc PR A 1
C98A C 0.1325(4) 0.3960(4) 0.5010(8) 0.0851(13) Uani 0.468(7) 1 d PG A 1
H98A H 0.1384 0.4498 0.5055 0.102 Uiso 0.468(7) 1 calc PR A 1
C93B C 0.1634(2) 0.2986(6) 0.4931(7) 0.0851(13) Uani 0.532(7) 1 d PG A 2
H93B H 0.1963 0.2933 0.4972 0.102 Uiso 0.532(7) 1 calc PR A 2
C94B C 0.1348(3) 0.2324(4) 0.4969(7) 0.0851(13) Uani 0.532(7) 1 d PG A 2
H94B H 0.1486 0.1828 0.5036 0.102 Uiso 0.532(7) 1 calc PR A 2
C95B C 0.0856(3) 0.2403(4) 0.4907(7) 0.0851(13) Uani 0.532(7) 1 d PG A 2
H95B H 0.0664 0.1960 0.4932 0.102 Uiso 0.532(7) 1 calc PR A 2
C96B C 0.0649(2) 0.3144(6) 0.4806(7) 0.0851(13) Uani 0.532(7) 1 d PG A 2
H96B H 0.0320 0.3197 0.4765 0.102 Uiso 0.532(7) 1 calc PR A 2
C97B C 0.0935(3) 0.3807(4) 0.4768(7) 0.0851(13) Uani 0.532(7) 1 d PG A 2
H97B H 0.0797 0.4303 0.4701 0.102 Uiso 0.532(7) 1 calc PR A 2
C98B C 0.1427(3) 0.3728(5) 0.4830(6) 0.0851(13) Uani 0.532(7) 1 d PG A 2
H98B H 0.1619 0.4171 0.4805 0.102 Uiso 0.532(7) 1 calc PR A 2
B1 B 0.15180(17) 0.8241(3) 0.9945(3) 0.0251(13) Uani 1 1 d . . .
B2 B 0.12008(18) 0.7725(3) 0.8739(3) 0.0343(15) Uani 1 1 d . . .
B3 B 0.36220(19) 0.1877(3) 0.1600(3) 0.0342(15) Uani 1 1 d . . .
B4 B 0.38522(18) 0.2586(3) 0.2782(3) 0.0288(14) Uani 1 1 d . . .
F1 F 0.05875(10) 0.7060(2) 0.75069(18) 0.0737(11) Uani 1 1 d . . .
F2 F 0.00222(12) 0.7882(3) 0.6555(2) 0.1148(17) Uani 1 1 d . . .
F3 F -0.01064(12) 0.9459(3) 0.6723(2) 0.1237(18) Uani 1 1 d . . .
F4 F 0.03629(11) 1.0211(2) 0.7869(3) 0.1037(16) Uani 1 1 d . . .
F5 F 0.09823(10) 0.94245(17) 0.8782(2) 0.0641(10) Uani 1 1 d . . .
F6 F 0.02907(9) 0.71384(17) 0.90961(18) 0.0548(9) Uani 1 1 d . . .
F7 F 0.00873(11) 0.56789(18) 0.9485(2) 0.0746(11) Uani 1 1 d . . .
F8 F 0.07612(12) 0.45296(18) 0.9528(2) 0.0810(12) Uani 1 1 d . . .
F9 F 0.16420(11) 0.48711(18) 0.9153(2) 0.0738(11) Uani 1 1 d . . .
F10 F 0.18581(9) 0.63305(17) 0.87829(17) 0.0526(8) Uani 1 1 d . . .
F11 F 0.04964(9) 0.88294(17) 0.98051(17) 0.0547(9) Uani 1 1 d . . .
F12 F 0.01219(10) 0.9709(2) 1.0782(2) 0.0849(12) Uani 1 1 d . . .
F13 F 0.06334(11) 1.0065(2) 1.2060(2) 0.0885(13) Uani 1 1 d . . .
F14 F 0.15283(10) 0.94985(19) 1.23479(19) 0.0671(10) Uani 1 1 d . . .
F15 F 0.19245(9) 0.86504(16) 1.13686(16) 0.0459(8) Uani 1 1 d . . .
F16 F 0.08715(9) 0.72093(15) 1.06138(17) 0.0459(8) Uani 1 1 d . . .
F17 F 0.10611(11) 0.57882(16) 1.1178(2) 0.0710(11) Uani 1 1 d . . .
F18 F 0.19419(13) 0.51483(18) 1.1171(2) 0.0910(13) Uani 1 1 d . . .
F19 F 0.26350(11) 0.59744(18) 1.0614(2) 0.0741(11) Uani 1 1 d . . .
F20 F 0.24623(9) 0.73944(15) 1.00481(17) 0.0465(8) Uani 1 1 d . . .
F21 F 0.33389(9) 0.12641(15) 0.02034(15) 0.0458(8) Uani 1 1 d . . .
F22 F 0.37790(10) 0.01644(18) -0.05012(17) 0.0601(9) Uani 1 1 d . . .
F23 F 0.46196(10) -0.04563(17) 0.00846(19) 0.0624(10) Uani 1 1 d . . .
F24 F 0.50622(10) 0.01739(18) 0.13314(18) 0.0600(9) Uani 1 1 d . . .
F25 F 0.46434(9) 0.13069(16) 0.20184(16) 0.0459(8) Uani 1 1 d . . .
F26 F 0.26500(10) 0.25115(18) 0.10997(18) 0.0619(9) Uani 1 1 d . . .
F27 F 0.24694(15) 0.3822(2) 0.0362(2) 0.0971(14) Uani 1 1 d . . .
F28 F 0.31862(18) 0.4720(2) -0.0051(2) 0.1255(18) Uani 1 1 d . . .
F29 F 0.41017(16) 0.42710(19) 0.0308(2) 0.1028(15) Uani 1 1 d . . .
F30 F 0.42979(11) 0.29200(16) 0.10245(18) 0.0582(9) Uani 1 1 d . . .
F31 F 0.32003(8) 0.39744(15) 0.24791(17) 0.0469(8) Uani 1 1 d . . .
F32 F 0.34599(10) 0.53856(16) 0.2065(2) 0.0727(11) Uani 1 1 d . . .
F33 F 0.43847(11) 0.57007(16) 0.1890(2) 0.0843(13) Uani 1 1 d . . .
F34 F 0.50498(10) 0.45428(17) 0.2146(2) 0.0688(10) Uani 1 1 d . . .
F35 F 0.47942(8) 0.31157(15) 0.25214(17) 0.0484(8) Uani 1 1 d . . .
F36 F 0.40605(9) 0.09012(14) 0.29939(16) 0.0422(8) Uani 1 1 d . . .
F37 F 0.46433(10) 0.02606(16) 0.40630(17) 0.0584(9) Uani 1 1 d . . .
F38 F 0.51388(12) 0.11915(19) 0.5050(2) 0.0871(13) Uani 1 1 d . . .
F39 F 0.50130(12) 0.27896(18) 0.49944(19) 0.0778(11) Uani 1 1 d . . .
F40 F 0.44379(9) 0.34363(15) 0.39480(16) 0.0486(8) Uani 1 1 d . . .
N1 N 0.34682(16) 0.7155(3) 0.8206(3) 0.0522(13) Uani 1 1 d D . .
N2 N 0.15858(15) 0.2869(3) 0.2907(3) 0.0495(13) Uani 1 1 d D . .
H1A H 0.1127(15) 0.809(3) 0.940(3) 0.059 Uiso 1 1 d . . .
H1B H 0.3880(15) 0.215(3) 0.217(3) 0.059 Uiso 1 1 d . . .
H2A H 0.3559(18) 0.711(3) 0.7774(13) 0.059 Uiso 1 1 d D . .
H2B H 0.3246(13) 0.748(2) 0.832(3) 0.059 Uiso 1 1 d D . .
H3A H 0.1843(11) 0.259(2) 0.302(3) 0.059 Uiso 1 1 d D . .
H3B H 0.1491(18) 0.306(3) 0.3307(17) 0.059 Uiso 1 1 d D . .

loop_
_atom_site_aniso_label
_atom_site_aniso_U_11
_atom_site_aniso_U_22
_atom_site_aniso_U_33
_atom_site_aniso_U_23
_atom_site_aniso_U_13
_atom_site_aniso_U_12
C1 0.025(2) 0.026(3) 0.034(4) 0.005(2) -0.001(2) 0.008(2)
C2 0.038(3) 0.035(3) 0.038(4) 0.001(3) 0.004(3) -0.003(2)
C3 0.037(3) 0.041(3) 0.067(5) 0.004(3) 0.008(3) -0.012(3)
C4 0.033(3) 0.042(3) 0.062(5) 0.012(3) 0.008(3) -0.008(3)
C5 0.028(3) 0.044(3) 0.038(4) 0.019(3) 0.007(3) 0.012(2)
C6 0.025(3) 0.030(3) 0.033(4) 0.013(3) 0.000(2) 0.011(2)
C7 0.032(3) 0.041(3) 0.026(4) 0.006(3) 0.003(2) 0.009(2)
C8 0.032(3) 0.075(4) 0.034(4) 0.006(3) 0.001(3) -0.002(3)
C9 0.045(3) 0.077(4) 0.030(4) 0.005(3) 0.013(3) 0.013(3)
C10 0.027(3) 0.060(4) 0.051(5) 0.022(3) 0.005(3) 0.003(3)
C11 0.029(3) 0.067(4) 0.030(4) 0.003(3) 0.007(3) -0.009(3)
C12 0.049(4) 0.088(5) 0.048(5) -0.010(4) 0.010(3) 0.001(4)
C13 0.028(3) 0.147(7) 0.048(5) 0.012(5) -0.001(3) -0.010(4)
C14 0.041(4) 0.133(7) 0.044(5) 0.040(5) -0.006(3) -0.002(5)
C15 0.035(3) 0.076(5) 0.092(6) 0.024(5) 0.020(4) -0.001(3)
C16 0.028(3) 0.061(4) 0.053(4) 0.026(4) 0.004(3) 0.000(3)
C17 0.039(3) 0.044(3) 0.025(3) -0.009(3) 0.002(2) 0.002(3)
C18 0.040(3) 0.041(3) 0.050(4) -0.009(3) 0.006(3) -0.005(3)
C19 0.041(3) 0.050(4) 0.065(5) -0.006(3) 0.005(3) -0.019(3)
C20 0.064(4) 0.033(4) 0.070(5) -0.006(3) 0.003(3) -0.015(3)
C21 0.064(4) 0.037(4) 0.051(4) -0.021(3) -0.007(3) 0.010(3)
C22 0.039(3) 0.049(4) 0.039(4) -0.021(3) -0.001(3) 0.001(3)
C23 0.025(3) 0.025(3) 0.035(4) 0.006(2) 0.007(2) -0.004(2)
C24 0.032(3) 0.043(3) 0.045(4) -0.001(3) -0.001(3) 0.002(2)
C25 0.033(3) 0.049(4) 0.082(5) -0.016(4) 0.016(3) 0.008(3)
C26 0.053(4) 0.055(4) 0.058(5) -0.038(3) 0.025(3) -0.010(3)
C27 0.038(3) 0.053(4) 0.042(4) -0.017(3) 0.007(3) -0.015(3)
C28 0.031(3) 0.028(3) 0.046(4) 0.000(3) 0.013(3) -0.001(2)
C29 0.037(3) 0.022(2) 0.018(3) -0.007(2) 0.002(2) -0.005(2)
C30 0.040(3) 0.025(3) 0.039(4) 0.000(3) 0.010(3) 0.000(2)
C31 0.063(4) 0.032(3) 0.046(4) 0.004(3) 0.030(3) -0.005(3)
C32 0.085(4) 0.025(3) 0.052(4) 0.014(3) 0.028(3) 0.016(3)
C33 0.052(3) 0.035(3) 0.054(4) 0.007(3) 0.013(3) 0.024(3)
C34 0.035(3) 0.035(3) 0.033(4) -0.005(3) 0.007(2) 0.008(2)
C35 0.025(2) 0.031(3) 0.032(4) 0.001(3) -0.005(2) 0.003(2)
C36 0.040(3) 0.037(3) 0.042(4) -0.010(3) 0.003(3) -0.006(3)
C37 0.040(3) 0.035(3) 0.062(5) -0.012(3) 0.003(3) -0.021(3)
C38 0.031(3) 0.046(3) 0.062(5) 0.003(3) 0.010(3) -0.012(3)
C39 0.031(3) 0.029(3) 0.037(4) 0.002(3) 0.002(2) -0.004(2)
C40 0.026(2) 0.026(3) 0.030(3) 0.007(2) -0.003(2) 0.000(2)
C41 0.030(3) 0.026(3) 0.022(3) 0.003(2) -0.001(2) 0.001(2)
C42 0.034(3) 0.039(3) 0.031(4) -0.001(3) 0.005(2) -0.006(2)
C43 0.045(3) 0.048(3) 0.024(3) 0.000(3) 0.009(3) 0.007(3)
C44 0.029(3) 0.050(3) 0.040(4) 0.007(3) 0.006(3) -0.005(3)
C45 0.039(3) 0.026(3) 0.023(3) -0.002(2) 0.008(2) -0.006(2)
C46 0.033(3) 0.034(3) 0.029(3) 0.005(3) 0.004(3) -0.004(2)
C47 0.043(3) 0.038(3) 0.033(4) -0.011(3) 0.011(3) -0.017(3)
C48 0.049(3) 0.033(3) 0.054(4) -0.013(3) 0.029(3) -0.017(3)
C49 0.032(3) 0.039(3) 0.053(4) 0.004(3) 0.015(3) 0.004(3)
C50 0.040(3) 0.034(3) 0.036(4) -0.006(3) 0.000(3) -0.009(3)
C51 0.055(3) 0.033(3) 0.023(3) -0.011(3) -0.002(3) 0.002(3)
C52 0.068(4) 0.040(3) 0.033(4) -0.010(3) 0.002(3) 0.003(3)
C53 0.094(5) 0.049(4) 0.044(4) 0.004(3) -0.009(4) 0.042(4)
C54 0.155(8) 0.034(4) 0.042(5) 0.011(3) 0.032(5) 0.016(5)
C55 0.111(6) 0.042(4) 0.064(5) 0.005(4) 0.042(5) 0.008(4)
C56 0.072(4) 0.023(3) 0.031(4) 0.001(3) 0.021(3) 0.001(3)
C57 0.036(3) 0.028(3) 0.027(3) -0.008(2) 0.007(2) -0.003(2)
C58 0.033(3) 0.033(3) 0.035(4) -0.004(3) 0.009(2) -0.006(2)
C59 0.048(3) 0.029(3) 0.066(5) -0.002(3) 0.018(3) 0.007(3)
C60 0.059(4) 0.023(3) 0.083(5) 0.008(3) 0.030(3) -0.006(3)
C61 0.031(3) 0.039(3) 0.072(5) 0.000(3) 0.014(3) -0.007(3)
C62 0.035(3) 0.032(3) 0.041(4) -0.004(3) 0.010(3) 0.004(3)
C63 0.026(2) 0.032(3) 0.031(3) 0.004(3) 0.011(2) -0.006(2)
C64 0.031(3) 0.037(3) 0.032(4) -0.002(3) 0.007(2) -0.012(2)
C65 0.039(3) 0.034(3) 0.045(4) 0.004(3) -0.001(3) -0.003(2)
C66 0.052(3) 0.047(4) 0.045(4) 0.012(3) -0.019(3) 0.004(3)
C67 0.054(3) 0.047(4) 0.034(4) -0.003(3) -0.018(3) -0.015(3)
C68 0.047(3) 0.029(3) 0.037(4) -0.003(3) 0.001(3) -0.009(2)
C69 0.087(5) 0.028(3) 0.108(7) 0.019(4) 0.054(5) 0.020(3)
C70 0.123(7) 0.095(6) 0.088(7) 0.022(5) 0.038(6) 0.002(5)
C71 0.171(9) 0.143(9) 0.059(7) 0.017(6) 0.035(6) -0.021(7)
C72 0.093(5) 0.162(9) 0.065(6) -0.047(6) 0.022(5) 0.010(6)
C73 0.044(3) 0.080(5) 0.054(5) -0.021(4) -0.007(3) 0.017(3)
C74 0.111(6) 0.052(4) 0.203(11) 0.000(5) 0.067(6) 0.036(4)
C75 0.057(4) 0.063(4) 0.162(9) 0.010(5) 0.024(5) 0.000(3)
C76 0.040(3) 0.139(6) 0.060(5) -0.018(5) -0.006(3) 0.019(4)
C77 0.054(4) 0.081(5) 0.146(8) -0.035(5) 0.003(4) -0.014(4)
C78 0.051(3) 0.050(3) 0.047(4) -0.003(3) -0.004(3) -0.003(3)
C79 0.043(3) 0.070(4) 0.090(6) 0.004(4) -0.010(3) -0.002(3)
C80 0.071(4) 0.083(5) 0.074(6) 0.006(4) -0.015(4) 0.027(4)
C81 0.067(4) 0.051(4) 0.092(6) 0.017(4) 0.026(4) 0.017(3)
C82 0.060(4) 0.033(3) 0.055(4) 0.017(3) 0.010(3) 0.010(3)
C83 0.089(5) 0.090(5) 0.059(5) -0.004(4) 0.002(4) 0.017(4)
C84 0.063(4) 0.060(4) 0.078(5) -0.001(4) 0.007(4) -0.017(3)
C85 0.067(4) 0.082(5) 0.117(7) 0.044(5) 0.043(4) 0.019(4)
C86 0.098(5) 0.055(4) 0.123(7) -0.006(5) -0.019(5) -0.020(4)
C87 0.091(5) 0.064(4) 0.069(5) -0.004(4) 0.002(4) -0.011(4)
C88 0.064(4) 0.064(4) 0.073(5) 0.004(4) 0.006(4) 0.008(3)
C89 0.060(4) 0.069(5) 0.103(6) 0.031(4) 0.019(4) -0.007(3)
C90 0.097(6) 0.074(5) 0.164(9) 0.074(6) 0.049(6) 0.021(5)
C91 0.060(5) 0.118(7) 0.117(7) 0.062(6) 0.018(4) 0.022(4)
C92 0.074(5) 0.115(6) 0.064(5) 0.017(5) -0.017(4) -0.032(4)
C93A 0.088(3) 0.075(3) 0.092(3) -0.005(3) 0.012(3) 0.013(2)
C94A 0.088(3) 0.075(3) 0.092(3) -0.005(3) 0.012(3) 0.013(2)
C95A 0.088(3) 0.075(3) 0.092(3) -0.005(3) 0.012(3) 0.013(2)
C96A 0.088(3) 0.075(3) 0.092(3) -0.005(3) 0.012(3) 0.013(2)
C97A 0.088(3) 0.075(3) 0.092(3) -0.005(3) 0.012(3) 0.013(2)
C98A 0.088(3) 0.075(3) 0.092(3) -0.005(3) 0.012(3) 0.013(2)
C93B 0.088(3) 0.075(3) 0.092(3) -0.005(3) 0.012(3) 0.013(2)
C94B 0.088(3) 0.075(3) 0.092(3) -0.005(3) 0.012(3) 0.013(2)
C95B 0.088(3) 0.075(3) 0.092(3) -0.005(3) 0.012(3) 0.013(2)
C96B 0.088(3) 0.075(3) 0.092(3) -0.005(3) 0.012(3) 0.013(2)
C97B 0.088(3) 0.075(3) 0.092(3) -0.005(3) 0.012(3) 0.013(2)
C98B 0.088(3) 0.075(3) 0.092(3) -0.005(3) 0.012(3) 0.013(2)
B1 0.029(3) 0.025(3) 0.021(4) -0.001(3) 0.001(3) 0.002(2)
B2 0.030(3) 0.044(4) 0.030(4) 0.004(3) 0.006(3) 0.002(3)
B3 0.035(3) 0.031(3) 0.036(4) -0.008(3) 0.000(3) -0.005(3)
B4 0.036(3) 0.028(3) 0.023(4) -0.011(3) 0.004(3) -0.004(3)
F1 0.0461(19) 0.126(3) 0.047(2) -0.023(2) -0.0043(16) -0.003(2)
F2 0.053(2) 0.245(5) 0.043(3) -0.009(3) -0.0125(19) -0.012(3)
F3 0.059(2) 0.207(5) 0.102(4) 0.101(4) -0.007(2) 0.016(3)
F4 0.048(2) 0.086(3) 0.176(5) 0.077(3) 0.006(2) 0.0074(19)
F5 0.0453(18) 0.0482(19) 0.097(3) 0.024(2) -0.0019(19) 0.0004(15)
F6 0.0346(16) 0.0553(19) 0.077(3) 0.0093(18) 0.0159(16) 0.0004(15)
F7 0.056(2) 0.069(2) 0.100(3) 0.011(2) 0.016(2) -0.0268(17)
F8 0.101(3) 0.0366(19) 0.103(3) 0.001(2) 0.000(2) -0.0181(18)
F9 0.086(2) 0.051(2) 0.083(3) -0.0141(19) 0.001(2) 0.0176(18)
F10 0.0404(17) 0.063(2) 0.056(2) -0.0030(17) 0.0122(15) 0.0124(15)
F11 0.0363(16) 0.070(2) 0.057(2) -0.0028(18) 0.0010(16) 0.0077(15)
F12 0.0445(19) 0.099(3) 0.112(3) -0.024(2) 0.0101(19) 0.0301(18)
F13 0.067(2) 0.096(3) 0.108(3) -0.059(3) 0.034(2) -0.0060(19)
F14 0.061(2) 0.089(2) 0.054(2) -0.034(2) 0.0141(18) -0.0214(17)
F15 0.0375(16) 0.0566(18) 0.042(2) -0.0051(16) -0.0022(14) 0.0027(14)
F16 0.0400(16) 0.0370(16) 0.064(2) 0.0042(15) 0.0190(15) -0.0023(13)
F17 0.087(2) 0.0398(18) 0.093(3) 0.0194(19) 0.044(2) -0.0012(17)
F18 0.120(3) 0.048(2) 0.114(4) 0.043(2) 0.049(3) 0.032(2)
F19 0.064(2) 0.066(2) 0.096(3) 0.030(2) 0.022(2) 0.0392(18)
F20 0.0328(15) 0.0458(17) 0.062(2) 0.0177(16) 0.0109(15) 0.0108(13)
F21 0.0541(17) 0.0475(17) 0.033(2) -0.0045(15) -0.0070(15) 0.0003(14)
F22 0.0622(19) 0.070(2) 0.049(2) -0.0315(19) 0.0127(17) -0.0145(16)
F23 0.0602(19) 0.053(2) 0.080(3) -0.0260(19) 0.0357(18) -0.0022(16)
F24 0.0446(18) 0.071(2) 0.066(2) -0.0018(19) 0.0125(16) 0.0128(16)
F25 0.0398(15) 0.0545(18) 0.043(2) -0.0034(16) 0.0007(14) 0.0020(14)
F26 0.0499(19) 0.062(2) 0.069(3) 0.0045(19) -0.0121(17) 0.0134(17)
F27 0.130(3) 0.087(3) 0.069(3) 0.014(2) -0.015(2) 0.060(2)
F28 0.234(5) 0.059(2) 0.092(4) 0.045(2) 0.056(3) 0.061(3)
F29 0.181(4) 0.043(2) 0.100(4) 0.016(2) 0.088(3) -0.005(2)
F30 0.063(2) 0.0482(19) 0.068(3) 0.0038(17) 0.0277(18) -0.0114(16)
F31 0.0284(15) 0.0393(16) 0.074(2) 0.0038(16) 0.0094(14) 0.0012(12)
F32 0.062(2) 0.0297(17) 0.130(4) 0.0112(19) 0.028(2) 0.0113(15)
F33 0.079(2) 0.0298(18) 0.152(4) 0.017(2) 0.050(2) -0.0033(16)
F34 0.0502(19) 0.0534(19) 0.109(3) 0.011(2) 0.0383(19) -0.0107(15)
F35 0.0335(15) 0.0437(17) 0.071(2) 0.0119(16) 0.0224(15) 0.0047(13)
F36 0.0481(16) 0.0307(15) 0.047(2) -0.0019(15) 0.0009(15) -0.0076(13)
F37 0.076(2) 0.0349(18) 0.062(2) 0.0080(16) -0.0061(17) 0.0085(15)
F38 0.099(3) 0.065(2) 0.085(3) 0.018(2) -0.046(2) 0.000(2)
F39 0.103(3) 0.060(2) 0.059(2) 0.0015(19) -0.046(2) -0.0171(19)
F40 0.0635(19) 0.0364(17) 0.042(2) -0.0059(14) -0.0102(15) -0.0070(14)
N1 0.046(3) 0.051(3) 0.061(4) 0.000(3) 0.013(3) 0.015(2)
N2 0.044(3) 0.048(3) 0.055(4) 0.004(3) 0.000(3) -0.004(2)

loop_
_atom_type_symbol
_atom_type_description
_atom_type_scat_dispersion_real
_atom_type_scat_dispersion_imag
_atom_type_scat_source
C C 0.0033 0.0016 'International Tables Vol C Tables 4.2.6.8 and 6.1.1.4'
H H 0.0000 0.0000 'International Tables Vol C Tables 4.2.6.8 and 6.1.1.4'
B B 0.0013 0.0007 'International Tables Vol C Tables 4.2.6.8 and 6.1.1.4'
F F 0.0171 0.0103 'International Tables Vol C Tables 4.2.6.8 and 6.1.1.4'
N N 0.0061 0.0033 'International Tables Vol C Tables 4.2.6.8 and 6.1.1.4'

loop_
_geom_angle_atom_site_label_1
_geom_angle_atom_site_label_2
_geom_angle_atom_site_label_3
_geom_angle
_geom_angle_site_symmetry_1
_geom_angle_site_symmetry_3
_geom_angle_publ_flag
C2 C1 C6 117.8(4) . . ?
C2 C1 B1 123.7(5) . . ?
C6 C1 B1 118.4(4) . . ?
C1 C2 C3 121.9(5) . . ?
C1 C2 H2 119.1 . . ?
C3 C2 H2 119.1 . . ?
C4 C3 C2 120.7(5) . . ?
C4 C3 H3 119.6 . . ?
C2 C3 H3 119.6 . . ?
C3 C4 C5 120.3(5) . . ?
C3 C4 H4 119.9 . . ?
C5 C4 H4 119.9 . . ?
C10 C5 C4 122.1(5) . . ?
C10 C5 C6 119.1(5) . . ?
C4 C5 C6 118.8(5) . . ?
C1 C6 C7 120.0(4) . . ?
C1 C6 C5 120.4(4) . . ?
C7 C6 C5 119.5(5) . . ?
C8 C7 C6 118.7(5) . . ?
C8 C7 B2 120.3(5) . . ?
C6 C7 B2 120.3(5) . . ?
C7 C8 C9 121.8(5) . . ?
C7 C8 H8 119.1 . . ?
C9 C8 H8 119.1 . . ?
C10 C9 C8 119.7(6) . . ?
C10 C9 H9 120.2 . . ?
C8 C9 H9 120.2 . . ?
C9 C10 C5 121.2(5) . . ?
C9 C10 H10 119.4 . . ?
C5 C10 H10 119.4 . . ?
C12 C11 C16 114.6(6) . . ?
C12 C11 B2 122.8(5) . . ?
C16 C11 B2 121.7(5) . . ?
C11 C12 F1 121.5(6) . . ?
C11 C12 C13 125.4(7) . . ?
F1 C12 C13 113.0(6) . . ?
F2 C13 C14 122.8(7) . . ?
F2 C13 C12 121.2(8) . . ?
C14 C13 C12 116.0(7) . . ?
C15 C14 C13 122.3(7) . . ?
C15 C14 F3 119.2(8) . . ?
C13 C14 F3 118.6(8) . . ?
C14 C15 F4 121.5(7) . . ?
C14 C15 C16 119.9(7) . . ?
F4 C15 C16 118.6(7) . . ?
F5 C16 C15 118.1(6) . . ?
F5 C16 C11 120.3(5) . . ?
C15 C16 C11 121.6(6) . . ?
C22 C17 C18 113.7(5) . . ?
C22 C17 B2 125.1(4) . . ?
C18 C17 B2 121.1(4) . . ?
F6 C18 C19 116.8(5) . . ?
F6 C18 C17 118.9(4) . . ?
C19 C18 C17 124.3(5) . . ?
F7 C19 C18 120.6(5) . . ?
F7 C19 C20 120.0(5) . . ?
C18 C19 C20 119.4(5) . . ?
F8 C20 C21 120.7(5) . . ?
F8 C20 C19 120.7(6) . . ?
C21 C20 C19 118.6(5) . . ?
C20 C21 F9 119.5(5) . . ?
C20 C21 C22 121.0(5) . . ?
F9 C21 C22 119.5(5) . . ?
F10 C22 C21 116.8(5) . . ?
F10 C22 C17 120.2(5) . . ?
C21 C22 C17 122.9(5) . . ?
C28 C23 C24 113.2(5) . . ?
C28 C23 B1 120.3(4) . . ?
C24 C23 B1 126.5(4) . . ?
F11 C24 C25 116.9(4) . . ?
F11 C24 C23 120.3(5) . . ?
C25 C24 C23 122.7(5) . . ?
C26 C25 F12 120.5(5) . . ?
C26 C25 C24 120.4(5) . . ?
F12 C25 C24 119.1(5) . . ?
C25 C26 F13 120.6(5) . . ?
C25 C26 C27 119.9(5) . . ?
F13 C26 C27 119.5(6) . . ?
F14 C27 C26 120.2(5) . . ?
F14 C27 C28 121.1(5) . . ?
C26 C27 C28 118.7(5) . . ?
F15 C28 C27 116.1(5) . . ?
F15 C28 C23 118.8(4) . . ?
C27 C28 C23 125.1(4) . . ?
C34 C29 C30 112.3(4) . . ?
C34 C29 B1 126.6(4) . . ?
C30 C29 B1 121.1(4) . . ?
F16 C30 C31 115.7(4) . . ?
F16 C30 C29 119.4(4) . . ?
C31 C30 C29 124.9(4) . . ?
F17 C31 C30 121.6(5) . . ?
F17 C31 C32 119.4(5) . . ?
C30 C31 C32 119.0(5) . . ?
F18 C32 C33 119.6(5) . . ?
F18 C32 C31 120.2(5) . . ?
C33 C32 C31 120.2(5) . . ?
F19 C33 C32 120.4(5) . . ?
F19 C33 C34 120.7(5) . . ?
C32 C33 C34 118.9(5) . . ?
F20 C34 C33 116.1(4) . . ?
F20 C34 C29 119.1(4) . . ?
C33 C34 C29 124.7(5) . . ?
C36 C35 C40 117.4(4) . . ?
C36 C35 B3 123.1(5) . . ?
C40 C35 B3 119.4(4) . . ?
C35 C36 C37 121.5(5) . . ?
C35 C36 H36 119.3 . . ?
C37 C36 H36 119.3 . . ?
C38 C37 C36 121.3(5) . . ?
C38 C37 H37 119.4 . . ?
C36 C37 H37 119.4 . . ?
C37 C38 C39 121.1(5) . . ?
C37 C38 H38 119.4 . . ?
C39 C38 H38 119.4 . . ?
C44 C39 C38 123.2(5) . . ?
C44 C39 C40 119.2(4) . . ?
C38 C39 C40 117.6(5) . . ?
C35 C40 C41 120.0(4) . . ?
C35 C40 C39 121.1(4) . . ?
C41 C40 C39 118.9(5) . . ?
C42 C41 C40 119.0(4) . . ?
C42 C41 B4 120.1(4) . . ?
C40 C41 B4 119.8(4) . . ?
C41 C42 C43 121.8(5) . . ?
C41 C42 H42 119.1 . . ?
C43 C42 H42 119.1 . . ?
C44 C43 C42 119.9(5) . . ?
C44 C43 H43 120.0 . . ?
C42 C43 H43 120.0 . . ?
C43 C44 C39 121.0(5) . . ?
C43 C44 H44 119.5 . . ?
C39 C44 H44 119.5 . . ?
C46 C45 C50 113.7(4) . . ?
C46 C45 B3 118.6(4) . . ?
C50 C45 B3 127.6(4) . . ?
F21 C46 C47 115.6(4) . . ?
F21 C46 C45 119.5(4) . . ?
C47 C46 C45 124.9(4) . . ?
F22 C47 C48 120.2(5) . . ?
F22 C47 C46 121.5(5) . . ?
C48 C47 C46 118.3(5) . . ?
F23 C48 C49 119.7(5) . . ?
F23 C48 C47 119.8(5) . . ?
C49 C48 C47 120.4(5) . . ?
F24 C49 C48 121.3(5) . . ?
F24 C49 C50 119.7(5) . . ?
C48 C49 C50 119.1(5) . . ?
F25 C50 C49 116.5(4) . . ?
F25 C50 C45 120.1(4) . . ?
C49 C50 C45 123.4(5) . . ?
C52 C51 C56 113.5(5) . . ?
C52 C51 B3 125.7(5) . . ?
C56 C51 B3 120.9(4) . . ?
F26 C52 C53 116.5(5) . . ?
F26 C52 C51 119.4(5) . . ?
C53 C52 C51 124.0(6) . . ?
F27 C53 C52 119.4(7) . . ?
F27 C53 C54 122.0(6) . . ?
C52 C53 C54 118.5(6) . . ?
C55 C54 F28 122.2(8) . . ?
C55 C54 C53 120.5(6) . . ?
F28 C54 C53 117.3(8) . . ?
F29 C55 C54 118.4(6) . . ?
F29 C55 C56 122.2(7) . . ?
C54 C55 C56 119.5(6) . . ?
F30 C56 C55 116.8(5) . . ?
F30 C56 C51 119.3(4) . . ?
C55 C56 C51 123.8(6) . . ?
C58 C57 C62 113.4(4) . . ?
C58 C57 B4 125.6(4) . . ?
C62 C57 B4 121.0(4) . . ?
F31 C58 C59 116.0(4) . . ?
F31 C58 C57 120.4(4) . . ?
C59 C58 C57 123.5(4) . . ?
F32 C59 C60 119.7(5) . . ?
F32 C59 C58 120.2(4) . . ?
C60 C59 C58 120.1(5) . . ?
F33 C60 C61 120.2(5) . . ?
F33 C60 C59 120.6(5) . . ?
C61 C60 C59 119.2(5) . . ?
F34 C61 C60 120.5(5) . . ?
F34 C61 C62 120.6(4) . . ?
C60 C61 C62 118.9(4) . . ?
F35 C62 C61 115.6(4) . . ?
F35 C62 C57 119.5(4) . . ?
C61 C62 C57 124.9(4) . . ?
C68 C63 C64 113.3(4) . . ?
C68 C63 B4 123.5(4) . . ?
C64 C63 B4 122.6(4) . . ?
F36 C64 C65 117.1(4) . . ?
F36 C64 C63 119.5(4) . . ?
C65 C64 C63 123.4(5) . . ?
C66 C65 F37 119.0(5) . . ?
C66 C65 C64 120.4(5) . . ?
F37 C65 C64 120.6(4) . . ?
F38 C66 C65 121.1(5) . . ?
F38 C66 C67 119.5(5) . . ?
C65 C66 C67 119.3(5) . . ?
F39 C67 C68 120.5(5) . . ?
F39 C67 C66 121.2(5) . . ?
C68 C67 C66 118.3(5) . . ?
C67 C68 F40 115.3(4) . . ?
C67 C68 C63 125.1(5) . . ?
F40 C68 C63 119.6(4) . . ?
C70 C69 N1 108.7(6) . . ?
C70 C69 C74 113.6(7) . . ?
N1 C69 C74 110.9(5) . . ?
C70 C69 C75 106.7(6) . . ?
N1 C69 C75 105.9(5) . . ?
C74 C69 C75 110.6(6) . . ?
C69 C70 C71 111.5(7) . . ?
C69 C70 H70A 109.3 . . ?
C71 C70 H70A 109.3 . . ?
C69 C70 H70B 109.3 . . ?
C71 C70 H70B 109.3 . . ?
H70A C70 H70B 108.0 . . ?
C70 C71 C72 111.0(7) . . ?
C70 C71 H71A 109.4 . . ?
C72 C71 H71A 109.4 . . ?
C70 C71 H71B 109.4 . . ?
C72 C71 H71B 109.4 . . ?
H71A C71 H71B 108.0 . . ?
C71 C72 C73 113.0(6) . . ?
C71 C72 H72A 109.0 . . ?
C73 C72 H72A 109.0 . . ?
C71 C72 H72B 109.0 . . ?
C73 C72 H72B 109.0 . . ?
H72A C72 H72B 107.8 . . ?
C76 C73 N1 110.0(5) . . ?
C76 C73 C77 109.3(6) . . ?
N1 C73 C77 104.4(5) . . ?
C76 C73 C72 114.0(5) . . ?
N1 C73 C72 105.9(5) . . ?
C77 C73 C72 112.7(6) . . ?
C69 C74 H74A 109.5 . . ?
C69 C74 H74B 109.5 . . ?
H74A C74 H74B 109.5 . . ?
C69 C74 H74C 109.5 . . ?
H74A C74 H74C 109.5 . . ?
H74B C74 H74C 109.5 . . ?
C69 C75 H75A 109.5 . . ?
C69 C75 H75B 109.5 . . ?
H75A C75 H75B 109.5 . . ?
C69 C75 H75C 109.5 . . ?
H75A C75 H75C 109.5 . . ?
H75B C75 H75C 109.5 . . ?
C73 C76 H76A 109.5 . . ?
C73 C76 H76B 109.5 . . ?
H76A C76 H76B 109.5 . . ?
C73 C76 H76C 109.5 . . ?
H76A C76 H76C 109.5 . . ?
H76B C76 H76C 109.5 . . ?
C73 C77 H77A 109.5 . . ?
C73 C77 H77B 109.5 . . ?
H77A C77 H77B 109.5 . . ?
C73 C77 H77C 109.5 . . ?
H77A C77 H77C 109.5 . . ?
H77B C77 H77C 109.5 . . ?
C84 C78 C79 112.5(5) . . ?
C84 C78 C83 109.2(5) . . ?
C79 C78 C83 112.3(5) . . ?
C84 C78 N2 105.8(5) . . ?
C79 C78 N2 106.5(4) . . ?
C83 C78 N2 110.4(5) . . ?
C80 C79 C78 114.8(5) . . ?
C80 C79 H79A 108.6 . . ?
C78 C79 H79A 108.6 . . ?
C80 C79 H79B 108.6 . . ?
C78 C79 H79B 108.6 . . ?
H79A C79 H79B 107.6 . . ?
C79 C80 C81 109.5(5) . . ?
C79 C80 H80A 109.8 . . ?
C81 C80 H80A 109.8 . . ?
C79 C80 H80B 109.8 . . ?
C81 C80 H80B 109.8 . . ?
H80A C80 H80B 108.2 . . ?
C82 C81 C80 115.7(5) . . ?
C82 C81 H81A 108.3 . . ?
C80 C81 H81A 108.3 . . ?
C82 C81 H81B 108.3 . . ?
C80 C81 H81B 108.3 . . ?
H81A C81 H81B 107.4 . . ?
C81 C82 C85 115.0(5) . . ?
C81 C82 N2 106.6(4) . . ?
C85 C82 N2 108.3(4) . . ?
C81 C82 C86 113.7(5) . . ?
C85 C82 C86 107.1(5) . . ?
N2 C82 C86 105.6(5) . . ?
C78 C83 H83A 109.5 . . ?
C78 C83 H83B 109.5 . . ?
H83A C83 H83B 109.5 . . ?
C78 C83 H83C 109.5 . . ?
H83A C83 H83C 109.5 . . ?
H83B C83 H83C 109.5 . . ?
C78 C84 H84A 109.5 . . ?
C78 C84 H84B 109.5 . . ?
H84A C84 H84B 109.5 . . ?
C78 C84 H84C 109.5 . . ?
H84A C84 H84C 109.5 . . ?
H84B C84 H84C 109.5 . . ?
C82 C85 H85A 109.5 . . ?
C82 C85 H85B 109.5 . . ?
H85A C85 H85B 109.5 . . ?
C82 C85 H85C 109.5 . . ?
H85A C85 H85C 109.5 . . ?
H85B C85 H85C 109.5 . . ?
C82 C86 H86A 109.5 . . ?
C82 C86 H86B 109.5 . . ?
H86A C86 H86B 109.5 . . ?
C82 C86 H86C 109.5 . . ?
H86A C86 H86C 109.5 . . ?
H86B C86 H86C 109.5 . . ?
C88 C87 C92 120.0 . . ?
C88 C87 H87 120.0 . . ?
C92 C87 H87 120.0 . . ?
C89 C88 C87 120.0 . . ?
C89 C88 H88 120.0 . . ?
C87 C88 H88 120.0 . . ?
C88 C89 C90 120.0 . . ?
C88 C89 H89 120.0 . . ?
C90 C89 H89 120.0 . . ?
C91 C90 C89 120.0 . . ?
C91 C90 H90 120.0 . . ?
C89 C90 H90 120.0 . . ?
C92 C91 C90 120.0 . . ?
C92 C91 H91 120.0 . . ?
C90 C91 H91 120.0 . . ?
C91 C92 C87 120.0 . . ?
C91 C92 H92 120.0 . . ?
C87 C92 H92 120.0 . . ?
C94A C93A C98A 120.0 . . ?
C94A C93A H93A 120.0 . . ?
C98A C93A H93A 120.0 . . ?
C95A C94A C93A 120.0 . . ?
C95A C94A H94A 120.0 . . ?
C93A C94A H94A 120.0 . . ?
C96A C95A C94A 120.0 . . ?
C96A C95A H95A 120.0 . . ?
C94A C95A H95A 120.0 . . ?
C95A C96A C97A 120.0 . . ?
C95A C96A H96A 120.0 . . ?
C97A C96A H96A 120.0 . . ?
C98A C97A C96A 120.0 . . ?
C98A C97A H97A 120.0 . . ?
C96A C97A H97A 120.0 . . ?
C97A C98A C93A 120.0 . . ?
C97A C98A H98A 120.0 . . ?
C93A C98A H98A 120.0 . . ?
C94B C93B C98B 120.0 . . ?
C94B C93B H93B 120.0 . . ?
C98B C93B H93B 120.0 . . ?
C93B C94B C95B 120.0 . . ?
C93B C94B H94B 120.0 . . ?
C95B C94B H94B 120.0 . . ?
C96B C95B C94B 120.0 . . ?
C96B C95B H95B 120.0 . . ?
C94B C95B H95B 120.0 . . ?
C97B C96B C95B 120.0 . . ?
C97B C96B H96B 120.0 . . ?
C95B C96B H96B 120.0 . . ?
C98B C97B C96B 120.0 . . ?
C98B C97B H97B 120.0 . . ?
C96B C97B H97B 120.0 . . ?
C97B C98B C93B 120.0 . . ?
C97B C98B H98B 120.0 . . ?
C93B C98B H98B 120.0 . . ?
C1 B1 C29 117.0(4) . . ?
C1 B1 C23 115.4(4) . . ?
C29 B1 C23 109.0(4) . . ?
C1 B1 H1A 108(2) . . ?
C29 B1 H1A 104.9(18) . . ?
C23 B1 H1A 100.2(19) . . ?
C7 B2 C17 120.7(4) . . ?
C7 B2 C11 105.9(4) . . ?
C17 B2 C11 116.0(4) . . ?
C7 B2 H1A 112.7(18) . . ?
C17 B2 H1A 101.0(19) . . ?
C11 B2 H1A 98.4(18) . . ?
C35 B3 C45 115.2(4) . . ?
C35 B3 C51 117.5(4) . . ?
C45 B3 C51 110.6(4) . . ?
C35 B3 H1B 100(2) . . ?
C45 B3 H1B 109(2) . . ?
C51 B3 H1B 103(2) . . ?
C41 B4 C57 121.4(4) . . ?
C41 B4 C63 107.4(4) . . ?
C57 B4 C63 114.3(4) . . ?
C41 B4 H1B 103.2(19) . . ?
C57 B4 H1B 103(2) . . ?
C63 B4 H1B 105.8(19) . . ?
C73 N1 C69 121.1(5) . . ?
C73 N1 H2A 107(4) . . ?
C69 N1 H2A 106(4) . . ?
C73 N1 H2B 99(3) . . ?
C69 N1 H2B 101(3) . . ?
H2A N1 H2B 125(5) . . ?
C82 N2 C78 121.7(5) . . ?
C82 N2 H3A 108(3) . . ?
C78 N2 H3A 109(3) . . ?
C82 N2 H3B 97(4) . . ?
C78 N2 H3B 112(4) . . ?
H3A N2 H3B 109(5) . . ?

loop_
_geom_bond_atom_site_label_1
_geom_bond_atom_site_label_2
_geom_bond_distance
_geom_bond_site_symmetry_2
_geom_bond_publ_flag
C1 C2 1.388(6) . ?
C1 C6 1.412(7) . ?
C1 B1 1.602(7) . ?
C2 C3 1.412(7) . ?
C2 H2 0.9300 . ?
C3 C4 1.348(7) . ?
C3 H3 0.9300 . ?
C4 C5 1.421(7) . ?
C4 H4 0.9300 . ?
C5 C10 1.392(7) . ?
C5 C6 1.436(6) . ?
C6 C7 1.424(6) . ?
C7 C8 1.372(7) . ?
C7 B2 1.604(7) . ?
C8 C9 1.414(7) . ?
C8 H8 0.9300 . ?
C9 C10 1.369(7) . ?
C9 H9 0.9300 . ?
C10 H10 0.9300 . ?
C11 C12 1.336(8) . ?
C11 C16 1.411(7) . ?
C11 B2 1.632(7) . ?
C12 F1 1.382(7) . ?
C12 C13 1.427(9) . ?
C13 F2 1.316(8) . ?
C13 C14 1.355(9) . ?
C14 C15 1.337(9) . ?
C14 F3 1.366(7) . ?
C15 F4 1.356(7) . ?
C15 C16 1.392(8) . ?
C16 F5 1.326(6) . ?
C17 C22 1.378(7) . ?
C17 C18 1.397(7) . ?
C17 B2 1.630(7) . ?
C18 F6 1.355(5) . ?
C18 C19 1.363(7) . ?
C19 F7 1.344(6) . ?
C19 C20 1.368(7) . ?
C20 F8 1.337(6) . ?
C20 C21 1.362(8) . ?
C21 F9 1.370(6) . ?
C21 C22 1.371(7) . ?
C22 F10 1.357(5) . ?
C23 C28 1.383(7) . ?
C23 C24 1.387(6) . ?
C23 B1 1.622(7) . ?
C24 F11 1.357(6) . ?
C24 C25 1.385(7) . ?
C25 C26 1.341(8) . ?
C25 F12 1.358(5) . ?
C26 F13 1.357(6) . ?
C26 C27 1.360(7) . ?
C27 F14 1.348(6) . ?
C27 C28 1.365(7) . ?
C28 F15 1.365(5) . ?
C29 C34 1.396(6) . ?
C29 C30 1.399(6) . ?
C29 B1 1.614(6) . ?
C30 F16 1.359(5) . ?
C30 C31 1.363(6) . ?
C31 F17 1.353(5) . ?
C31 C32 1.371(7) . ?
C32 F18 1.355(5) . ?
C32 C33 1.360(7) . ?
C33 F19 1.335(5) . ?
C33 C34 1.376(7) . ?
C34 F20 1.351(5) . ?
C35 C36 1.385(6) . ?
C35 C40 1.427(7) . ?
C35 B3 1.597(7) . ?
C36 C37 1.403(7) . ?
C36 H36 0.9300 . ?
C37 C38 1.344(7) . ?
C37 H37 0.9300 . ?
C38 C39 1.416(7) . ?
C38 H38 0.9300 . ?
C39 C44 1.398(7) . ?
C39 C40 1.432(6) . ?
C40 C41 1.432(6) . ?
C41 C42 1.369(6) . ?
C41 B4 1.589(7) . ?
C42 C43 1.402(6) . ?
C42 H42 0.9300 . ?
C43 C44 1.371(7) . ?
C43 H43 0.9300 . ?
C44 H44 0.9300 . ?
C45 C46 1.379(6) . ?
C45 C50 1.390(6) . ?
C45 B3 1.621(7) . ?
C46 F21 1.364(5) . ?
C46 C47 1.373(7) . ?
C47 F22 1.341(5) . ?
C47 C48 1.369(7) . ?
C48 F23 1.357(5) . ?
C48 C49 1.364(7) . ?
C49 F24 1.349(5) . ?
C49 C50 1.384(7) . ?
C50 F25 1.354(5) . ?
C51 C52 1.388(7) . ?
C51 C56 1.394(7) . ?
C51 B3 1.624(7) . ?
C52 F26 1.358(6) . ?
C52 C53 1.367(8) . ?
C53 F27 1.349(6) . ?
C53 C54 1.370(9) . ?
C54 C55 1.348(9) . ?
C54 F28 1.363(7) . ?
C55 F29 1.342(7) . ?
C55 C56 1.358(8) . ?
C56 F30 1.347(6) . ?
C57 C58 1.376(6) . ?
C57 C62 1.388(6) . ?
C57 B4 1.621(7) . ?
C58 F31 1.349(5) . ?
C58 C59 1.372(6) . ?
C59 F32 1.349(5) . ?
C59 C60 1.366(7) . ?
C60 F33 1.349(5) . ?
C60 C61 1.361(7) . ?
C61 F34 1.353(5) . ?
C61 C62 1.366(7) . ?
C62 F35 1.359(5) . ?
C63 C68 1.381(6) . ?
C63 C64 1.386(6) . ?
C63 B4 1.628(7) . ?
C64 F36 1.347(5) . ?
C64 C65 1.374(7) . ?
C65 C66 1.352(7) . ?
C65 F37 1.356(5) . ?
C66 F38 1.338(6) . ?
C66 C67 1.380(7) . ?
C67 F39 1.344(5) . ?
C67 C68 1.372(7) . ?
C68 F40 1.374(5) . ?
C69 C70 1.445(10) . ?
C69 N1 1.525(7) . ?
C69 C74 1.527(8) . ?
C69 C75 1.547(9) . ?
C70 C71 1.500(10) . ?
C70 H70A 0.9700 . ?
C70 H70B 0.9700 . ?
C71 C72 1.545(11) . ?
C71 H71A 0.9700 . ?
C71 H71B 0.9700 . ?
C72 C73 1.554(10) . ?
C72 H72A 0.9700 . ?
C72 H72B 0.9700 . ?
C73 C76 1.511(7) . ?
C73 N1 1.522(7) . ?
C73 C77 1.525(9) . ?
C74 H74A 0.9600 . ?
C74 H74B 0.9600 . ?
C74 H74C 0.9600 . ?
C75 H75A 0.9600 . ?
C75 H75B 0.9600 . ?
C75 H75C 0.9600 . ?
C76 H76A 0.9600 . ?
C76 H76B 0.9600 . ?
C76 H76C 0.9600 . ?
C77 H77A 0.9600 . ?
C77 H77B 0.9600 . ?
C77 H77C 0.9600 . ?
C78 C84 1.489(8) . ?
C78 C79 1.508(7) . ?
C78 C83 1.524(8) . ?
C78 N2 1.539(7) . ?
C79 C80 1.505(8) . ?
C79 H79A 0.9700 . ?
C79 H79B 0.9700 . ?
C80 C81 1.522(8) . ?
C80 H80A 0.9700 . ?
C80 H80B 0.9700 . ?
C81 C82 1.509(7) . ?
C81 H81A 0.9700 . ?
C81 H81B 0.9700 . ?
C82 C85 1.518(8) . ?
C82 N2 1.539(7) . ?
C82 C86 1.540(8) . ?
C83 H83A 0.9600 . ?
C83 H83B 0.9600 . ?
C83 H83C 0.9600 . ?
C84 H84A 0.9600 . ?
C84 H84B 0.9600 . ?
C84 H84C 0.9600 . ?
C85 H85A 0.9600 . ?
C85 H85B 0.9600 . ?
C85 H85C 0.9600 . ?
C86 H86A 0.9600 . ?
C86 H86B 0.9600 . ?
C86 H86C 0.9600 . ?
C87 C88 1.3900 . ?
C87 C92 1.3900 . ?
C87 H87 0.9300 . ?
C88 C89 1.3900 . ?
C88 H88 0.9300 . ?
C89 C90 1.3900 . ?
C89 H89 0.9300 . ?
C90 C91 1.3900 . ?
C90 H90 0.9300 . ?
C91 C92 1.3900 . ?
C91 H91 0.9300 . ?
C92 H92 0.9300 . ?
C93A C94A 1.3900 . ?
C93A C98A 1.3900 . ?
C93A H93A 0.9300 . ?
C94A C95A 1.3900 . ?
C94A H94A 0.9300 . ?
C95A C96A 1.3900 . ?
C95A H95A 0.9300 . ?
C96A C97A 1.3900 . ?
C96A H96A 0.9300 . ?
C97A C98A 1.3900 . ?
C97A H97A 0.9300 . ?
C98A H98A 0.9300 . ?
C93B C94B 1.3900 . ?
C93B C98B 1.3900 . ?
C93B H93B 0.9300 . ?
C94B C95B 1.3900 . ?
C94B H94B 0.9300 . ?
C95B C96B 1.3900 . ?
C95B H95B 0.9300 . ?
C96B C97B 1.3900 . ?
C96B H96B 0.9300 . ?
C97B C98B 1.3900 . ?
C97B H97B 0.9300 . ?
C98B H98B 0.9300 . ?
B1 H1A 1.45(5) . ?
B2 H1A 1.41(5) . ?
B3 H1B 1.31(5) . ?
B4 H1B 1.36(5) . ?
N1 H2A 0.88(3) . ?
N1 H2B 0.88(4) . ?
N2 H3A 0.88(3) . ?
N2 H3B 0.88(4) . ?
